data_2200578
loop_
_publ_author_name
'Smith, Graham'
'Bott, Raymond C.'
'Wermuth, Urs D.'

_publ_section_title
;
 The 1:1 proton-transfer complex of 3,5-dinitrosalicylic acid with
 (8-quinolinyl)urea
;
_journal_issue 9
_journal_name_full 'Acta Crystallographica Section E'
_journal_page_first o895
_journal_page_last o897
_journal_paper_doi 10.1107/S1600536801013666
_journal_volume 57
_journal_year 2001
_chemical_formula_iupac 'C10 H10 N3 O 1+, C7 H3 N2 O7 1-'
_chemical_formula_moiety 'C10 H10 N3 O 1+, C7 H3 N2 O7 1-'
_chemical_formula_sum 'C17 H13 N5 O8'
_chemical_formula_weight 415.32
_chemical_melting_point 514(3)
_chemical_name_common
;
(8-quinolinyl)urea 3,5-dinitrosalicylate (1:1)
;
_chemical_name_systematic
;
?
;
_space_group_IT_number 2
_symmetry_cell_setting triclinic
_symmetry_space_group_name_Hall '-P 1'
_symmetry_space_group_name_H-M 'P -1'
_cell_angle_alpha 93.33(2)
_cell_angle_beta 93.21(2)
_cell_angle_gamma 101.764(14)
_cell_formula_units_Z 2
_cell_length_a 13.061(2)
_cell_length_b 13.898(2)
_cell_length_c 4.8910(17)
_cell_measurement_reflns_used 25
_cell_measurement_temperature 295(2)
_cell_measurement_theta_max 17.7
_cell_measurement_theta_min 12.6
_cell_volume 865.6(4)
_computing_cell_refinement 'MSC/AFC Diffractometer Control Software'
_computing_data_collection
;
MSC/AFC Diffractometer Control Software (Molecular Structure
Corporation, 1999a).
;
_computing_data_reduction 'TEXSAN for Windows (Molecular Structure Corporation, 1999b)'
_computing_molecular_graphics ' PLATON for Windows (Spek, 1999)'
_computing_publication_material 'TEXSAN for Windows'
_computing_structure_refinement 'SHELXL97 (Sheldrick, 1997)'
_computing_structure_solution 'SHELXS97 (Sheldrick, 1997)'
_diffrn_ambient_temperature 297(2)
_diffrn_measured_fraction_theta_full .999
_diffrn_measured_fraction_theta_max .999
_diffrn_measurement_device 'Rigaku AFC-7R'
_diffrn_measurement_method \w-2\q
_diffrn_radiation_monochromator 'Graphite '
_diffrn_radiation_source ' Rigaku rotating anode '
_diffrn_radiation_type MoK\a
_diffrn_radiation_wavelength .71069
_diffrn_reflns_av_R_equivalents .058
_diffrn_reflns_av_sigmaI/netI .050
_diffrn_reflns_limit_h_max 16
_diffrn_reflns_limit_h_min -16
_diffrn_reflns_limit_k_max 18
_diffrn_reflns_limit_k_min -18
_diffrn_reflns_limit_l_max 2
_diffrn_reflns_limit_l_min -6
_diffrn_reflns_number 4728
_diffrn_reflns_theta_full 27.5
_diffrn_reflns_theta_max 27.5
_diffrn_reflns_theta_min 3.0
_diffrn_standards_decay_% 1.4
_diffrn_standards_interval_count 150
_diffrn_standards_number 3
_exptl_absorpt_coefficient_mu .13
_exptl_absorpt_correction_type none
_exptl_crystal_colour yellow
_exptl_crystal_density_diffrn 1.594
_exptl_crystal_density_method 'not measured'
_exptl_crystal_description 'blocky prism'
_exptl_crystal_F_000 428
_exptl_crystal_size_max .45
_exptl_crystal_size_mid .42
_exptl_crystal_size_min .20
_refine_diff_density_max .30
_refine_diff_density_min -.20
_refine_ls_extinction_coef .024(4)
_refine_ls_extinction_method SHELXL97
_refine_ls_goodness_of_fit_ref 1.04
_refine_ls_hydrogen_treatment mixed
_refine_ls_matrix_type full
_refine_ls_number_constraints 0
_refine_ls_number_parameters 287
_refine_ls_number_reflns 3980
_refine_ls_number_restraints 0
_refine_ls_restrained_S_all 1.04
_refine_ls_R_factor_all .061
_refine_ls_R_factor_gt .045
_refine_ls_shift/su_max <0.001
_refine_ls_shift/su_mean .000
_refine_ls_structure_factor_coef Fsqd
_refine_ls_weighting_details 'calc w = 1/[\s^2^(Fo^2^)+(0.0527P)^2^+0.3656P] where P = (Fo^2^+2Fc^2^)/3'
_refine_ls_weighting_scheme calc
_refine_ls_wR_factor_ref .125
_reflns_number_gt 3117
_reflns_number_total 3980
_reflns_threshold_expression I>2\s(I)
_cod_data_source_file ya6046.cif
_cod_data_source_block I
_cod_depositor_comments
;
The following automatic conversions were performed:
'_symmetry_cell_setting' value 'Triclinic' changed to 'triclinic'
according to '/home/saulius/struct/CIF-dictionaries/cif_core.dic'
dictionary named 'cif_core.dic' version 2.4.1 from 2010-06-29.

Automatic conversion script
Id: cif_fix_enum 1527 2010-12-29 10:47:43Z saulius 

The following automatic conversions were performed:

'_chemical_melting_point' value ' 512--517 ' was changed to '514(3)'
- the average value was taken and precision was estimated.

Automatic conversion script
Id: cif_fix_values 1646 2011-03-28 12:23:43Z adriana 

The following automatic conversions were performed:

'_chemical_melting_point' value ' 512--517 ' was changed to '514(3)'
- the average value was taken and precision was
estimated.

'_symmetry_cell_setting' value 'Triclinic' changed to
'triclinic' according to
/home/saulius/struct/CIF-dictionaries/cif_core.dic dictionary named
'cif_core.dic' version 2.4.1 from
2010-06-29.

'_refine_ls_weighting_scheme' value 'calc ' changed to
'calc' according to
/home/saulius/struct/CIF-dictionaries/cif_core.dic dictionary named
'cif_core.dic' version 2.4.1 from 2010-06-29.

Automatic conversion script
Id: cif_fix_values 1715 2011-07-08 13:25:40Z adriana 
;
_cod_database_code 2200578
_cod_database_fobs_code 2200578

loop_
_symmetry_equiv_pos_as_xyz
x,y,z
-x,-y,-z

loop_
_atom_site_aniso_label
_atom_site_aniso_U_11
_atom_site_aniso_U_22
_atom_site_aniso_U_33
_atom_site_aniso_U_12
_atom_site_aniso_U_13
_atom_site_aniso_U_23
O2 .0519(7) .0261(6) .0395(7) .0053(5) .0147(5) -.0020(5)
O31 .0616(9) .0281(6) .0656(9) .0007(6) .0193(7) .0037(6)
O32 .0673(11) .0536(10) .1358(19) -.0062(8) .0629(12) .0030(10)
O51 .0839(12) .0546(9) .0649(10) .0233(8) .0402(9) -.0041(7)
O52 .0858(12) .0294(7) .0744(11) .0052(7) .0227(9) -.0100(7)
O71 .0488(8) .0400(7) .0477(8) -.0046(6) .0176(6) .0059(6)
O72 .0455(7) .0408(7) .0383(7) .0067(6) .0175(6) -.0004(5)
N3 .0411(8) .0329(7) .0415(8) -.0021(6) .0123(6) .0023(6)
N5 .0593(10) .0318(7) .0426(8) .0170(7) .0124(7) -.0004(6)
C1 .0297(7) .0278(7) .0271(7) .0048(6) .0047(6) .0035(6)
C2 .0311(8) .0248(7) .0288(7) .0049(6) .0027(6) .0016(6)
C3 .0318(8) .0266(7) .0330(8) .0015(6) .0058(6) .0030(6)
C4 .0340(8) .0342(8) .0327(8) .0087(6) .0081(6) .0030(6)
C5 .0404(9) .0273(7) .0310(8) .0105(6) .0049(6) -.0005(6)
C6 .0345(8) .0240(7) .0326(8) .0038(6) .0040(6) .0039(6)
C7 .0319(8) .0337(8) .0284(7) .0047(6) .0050(6) .0046(6)
O182 .0518(7) .0381(6) .0210(5) .0011(5) .0059(5) -.0022(5)
N1 .0437(8) .0327(7) .0194(6) -.0016(6) .0051(5) -.0025(5)
N2 .0557(10) .0385(8) .0290(7) -.0118(7) .0144(7) -.0069(6)
N11 .0371(7) .0239(6) .0318(7) .0034(5) .0045(5) -.0012(5)
C12 .0387(9) .0373(9) .0384(9) .0046(7) .0000(7) .0011(7)
C13 .0390(9) .0428(10) .0441(10) -.0022(8) .0015(8) -.0103(8)
C14 .0444(10) .0286(8) .0490(10) -.0014(7) .0152(8) -.0085(7)
C15 .0555(11) .0291(8) .0546(11) .0126(8) .0210(9) .0062(8)
C16 .0539(11) .0451(10) .0493(11) .0218(9) .0181(9) .0187(9)
C17 .0406(9) .0459(10) .0322(8) .0103(8) .0076(7) .0070(7)
C18 .0367(8) .0328(8) .0251(7) .0057(6) .0108(6) .0028(6)
C19 .0341(8) .0259(7) .0285(7) .0051(6) .0113(6) .0004(6)
C110 .0403(9) .0256(7) .0386(9) .0047(6) .0155(7) -.0005(6)
C182 .0322(8) .0329(8) .0224(7) .0026(6) .0035(6) -.0011(6)

loop_
_atom_site_label
_atom_site_fract_x
_atom_site_fract_y
_atom_site_fract_z
_atom_site_U_iso_or_equiv
_atom_site_thermal_displace_type
_atom_site_occupancy
_atom_site_type_symbol
O2 .78301(10) .20887(8) .3893(3) .0393(4) Uani 1.000 O
O31 .91186(12) .30995(9) .0466(3) .0524(4) Uani 1.000 O
O32 1.02715(15) .23432(13) -.0948(5) .0863(7) Uani 1.000 O
O51 .91153(15) -.10639(12) -.4119(4) .0655(5) Uani 1.000 O
O52 .77274(14) -.19269(10) -.2574(4) .0641(5) Uani 1.000 O
O71 .60217(11) -.06037(10) .4942(3) .0468(4) Uani 1.000 O
O72 .64625(10) .09837(10) .6262(3) .0414(4) Uani 1.000 O
N3 .94176(12) .23420(11) -.0062(3) .0395(4) Uani 1.000 N
N5 .83816(14) -.11582(11) -.2629(3) .0433(5) Uani 1.000 N
C1 .73654(12) .03735(11) .2635(3) .0282(4) Uani 1.000 C
C2 .79740(12) .13500(11) .2375(3) .0284(4) Uani 1.000 C
C3 .87482(12) .14005(11) .0394(3) .0309(4) Uani 1.000 C
C4 .89063(13) .05914(12) -.1164(3) .0332(5) Uani 1.000 C
C5 .82707(13) -.03127(12) -.0861(3) .0324(5) Uani 1.000 C
C6 .75062(13) -.04258(11) .1025(3) .0306(4) Uani 1.000 C
C7 .65524(13) .02073(12) .4699(3) .0314(4) Uani 1.000 C
O182 .43791(10) -.29935(9) .6084(2) .0382(3) Uani 1.000 O
N1 .38575(12) -.31732(10) 1.0419(3) .0334(4) Uani 1.000 N
N2 .48421(14) -.17027(12) .9232(3) .0441(5) Uani 1.000 N
N11 .22207(11) -.40209(9) .6391(3) .0314(4) Uani 1.000 N
C12 .14806(14) -.43657(13) .4414(4) .0388(5) Uani 1.000 C
C13 .11796(15) -.53707(14) .3695(4) .0441(6) Uani 1.000 C
C14 .16347(15) -.60047(13) .5134(4) .0419(5) Uani 1.000 C
C15 .28873(17) -.62749(13) .8874(4) .0451(6) Uani 1.000 C
C16 .36099(16) -.58817(15) 1.0964(4) .0466(6) Uani 1.000 C
C17 .39303(14) -.48532(14) 1.1474(4) .0390(5) Uani 1.000 C
C18 .35236(13) -.42061(12) .9929(3) .0314(4) Uani 1.000 C
C19 .27294(12) -.46119(11) .7850(3) .0294(4) Uani 1.000 C
C110 .24178(14) -.56459(12) .7264(4) .0348(5) Uani 1.000 C
C182 .43746(12) -.26271(12) .8434(3) .0298(4) Uani 1.000 C
H4 .9465 .0648 -.2457 .0340 Uiso 1.000 H
H6 .7098 -.1034 .1195 .0340 Uiso 1.000 H
H72 .697(2) .149(2) .570(6) .069 Uiso 1.000 H
H1 .4043(17) -.2990(16) 1.205(5) .049 Uiso 1.000 H
H11 .2348(18) -.3373(16) .677(5) .051 Uiso 1.000 H
H12 .1211 -.3892 .3562 .0340 Uiso 1.000 H
H13 .0602 -.5568 .2208 .0340 Uiso 1.000 H
H14 .1409 -.6775 .4651 .0340 Uiso 1.000 H
H15 .2744 -.7017 .8441 .0340 Uiso 1.000 H
H16 .3921 -.6323 1.2265 .0340 Uiso 1.000 H
H17 .4390 -.4578 1.2720 .0340 Uiso 1.000 H
H21 .5174(18) -.1329(17) .802(5) .050 Uiso 1.000 H
H22 .4795(19) -.1461(18) 1.080(6) .057 Uiso 1.000 H

loop_
_atom_type_symbol
_atom_type_description
_atom_type_scat_dispersion_real
_atom_type_scat_dispersion_imag
_atom_type_scat_source
O O .0106 .0060 'International Tables Vol C Tables 4.2.6.8 and 6.1.1.4'
N N .0061 .0033 'International Tables Vol C Tables 4.2.6.8 and 6.1.1.4'
H H .0000 .0000 'International Tables Vol C Tables 4.2.6.8 and 6.1.1.4'
C C .0033 .0016 'International Tables Vol C Tables 4.2.6.8 and 6.1.1.4'

loop_
_geom_angle_atom_site_label_1
_geom_angle_atom_site_label_2
_geom_angle_atom_site_label_3
_geom_angle
_geom_angle_publ_flag
C7 O72 H72 104.1(17) no
O31 N3 O32 121.99(17) no
O32 N3 C3 118.44(15) no
O31 N3 C3 119.56(15) no
O51 N5 O52 123.40(17) no
O51 N5 C5 118.45(16) no
O52 N5 C5 118.14(17) no
C18 N1 C182 119.66(14) no
C12 N11 C19 123.13(14) no
C18 N1 H1 113.9(15) no
C182 N1 H1 117.3(16) no
C182 N2 H21 118.7(15) no
H21 N2 H22 120(2) no
C182 N2 H22 121.6(17) no
C19 N11 H11 121(2) no
C12 N11 H11 115(2) no
C2 C1 C7 120.22(13) no
C6 C1 C7 118.05(14) no
C2 C1 C6 121.73(14) no
O2 C2 C3 124.58(14) no
C1 C2 C3 114.52(13) no
O2 C2 C1 120.87(14) no
N3 C3 C2 120.06(13) no
C2 C3 C4 123.52(14) no
N3 C3 C4 116.42(14) no
C3 C4 C5 118.55(15) no
N5 C5 C4 119.00(15) no
C4 C5 C6 121.51(15) no
N5 C5 C6 119.45(15) no
C1 C6 C5 120.11(15) no
O72 C7 C1 116.34(14) no
O71 C7 C1 121.63(15) no
O71 C7 O72 122.02(16) no
C5 C4 H4 120 no
C3 C4 H4 121 no
C5 C6 H6 120 no
C1 C6 H6 120 no
N11 C12 C13 120.98(17) no
C12 C13 C14 118.80(18) no
C13 C14 C110 120.67(17) no
C16 C15 C110 119.76(17) no
C15 C16 C17 120.74(18) no
C16 C17 C18 122.05(18) no
C17 C18 C19 117.39(15) no
N1 C18 C17 121.96(15) no
N1 C18 C19 120.63(14) no
N11 C19 C110 117.85(14) no
N11 C19 C18 120.98(14) no
C18 C19 C110 121.15(15) no
C14 C110 C15 122.74(16) no
C14 C110 C19 118.48(16) no
C15 C110 C19 118.77(17) no
N11 C12 H12 114 no
C13 C12 H12 124 no
C12 C13 H13 116 no
C14 C13 H13 125 no
C13 C14 H14 120 no
C110 C14 H14 119 no
C110 C15 H15 122 no
C16 C15 H15 118 no
C15 C16 H16 121 no
C17 C16 H16 118 no
C16 C17 H17 124 no
C18 C17 H17 114 no
O182 C182 N2 123.37(15) no
N1 C182 N2 116.05(14) no
O182 C182 N1 120.57(15) no

loop_
_geom_bond_atom_site_label_1
_geom_bond_atom_site_label_2
_geom_bond_site_symmetry_1
_geom_bond_site_symmetry_2
_geom_bond_distance
_geom_bond_publ_flag
O2 C2 . . 1.283(2) no
O31 N3 . . 1.214(2) no
O32 N3 . . 1.219(3) no
O51 N5 . . 1.227(3) no
O52 N5 . . 1.227(2) no
O71 C7 . . 1.213(2) no
O72 C7 . . 1.315(2) no
O72 H72 . . .93(3) no
O182 C182 . . 1.2306(18) no
N3 C3 . . 1.454(2) no
N5 C5 . . 1.454(2) no
N1 C18 . . 1.415(2) no
N1 C182 . . 1.387(2) no
N2 C182 . . 1.331(2) no
N11 C19 . . 1.365(2) no
N11 C12 . . 1.323(2) no
N1 H1 . . .83(2) no
N2 H22 . . .83(3) no
N2 H21 . . .88(2) no
N11 H11 . . .89(2) no
C1 C6 . . 1.373(2) no
C1 C7 . . 1.499(2) no
C1 C2 . . 1.443(2) no
C2 C3 . . 1.433(2) no
C3 C4 . . 1.379(2) no
C4 C5 . . 1.378(2) no
C5 C6 . . 1.389(2) no
C4 H4 . . .99 no
C6 H6 . . .91 no
C12 C13 . . 1.390(3) no
C13 C14 . . 1.365(3) no
C14 C110 . . 1.412(3) no
C15 C110 . . 1.416(3) no
C15 C16 . . 1.361(3) no
C16 C17 . . 1.408(3) no
C17 C18 . . 1.375(3) no
C18 C19 . . 1.416(2) no
C19 C110 . . 1.419(2) no
C12 H12 . . .92 no
C13 H13 . . 1.00 no
C14 H14 . . 1.06 no
C15 H15 . . 1.02 no
C16 H16 . . 1.03 no
C17 H17 . . .85 no

loop_
_geom_hbond_atom_site_label_D
_geom_hbond_atom_site_label_H
_geom_hbond_atom_site_label_A
_geom_hbond_site_symmetry_A
_geom_hbond_distance_DH
_geom_hbond_distance_HA
_geom_hbond_distance_DA
_geom_hbond_angle_DHA
_geom_hbond_publ_flag
N1 H1 O182 1_556 .83(2) 2.00(2) 2.800(2) 162(2) yes
N11 H11 N1 . .89(2) 2.54(2) 2.841(2) 100.3(17) yes
N11 H11 O2 2_656 .89(2) 1.89(2) 2.7111(19) 152.7(17) yes
N11 H11 O31 2_656 .89(2) 2.48(2) 2.837(2) 104.4(17) yes
N2 H21 O71 . .88(2) 2.10(2) 2.981(2) 173(2) yes
N2 H22 O71 1_556 .83(3) 2.58(3) 3.251(2) 139(2) yes
N2 H22 O72 2_657 .83(3) 2.41(3) 3.101(2) 142(2) yes
O72 H72 O2 . .93(3) 1.60(3) 2.492(2) 161(3) yes
C4 H4 O51 2_754 .989 2.57 3.547(3) 171 yes
C12 H12 O31 2_655 .92 2.37 3.201(3) 150 yes
C13 H13 O31 1_445 1.00 2.47 3.326(3) 144 yes
C14 H14 O52 2_645 1.06 2.52 3.347(3) 135 yes
C15 H15 O52 2_646 1.02 2.60 3.168(3) 115 yes

loop_
_geom_torsion_atom_site_label_1
_geom_torsion_atom_site_label_2
_geom_torsion_atom_site_label_3
_geom_torsion_atom_site_label_4
_geom_torsion
_geom_torsion_publ_flag
O31 N3 C3 C4 155.18(16) no
O32 N3 C3 C2 154.66(19) no
O31 N3 C3 C2 -24.7(2) no
O32 N3 C3 C4 -25.4(2) no
O51 N5 C5 C6 -174.05(17) no
O51 N5 C5 C4 8.1(2) no
O52 N5 C5 C6 6.8(2) no
O52 N5 C5 C4 -171.07(17) no
C18 N1 C182 O182 13.3(2) no
C182 N1 C18 C19 -66.4(2) no
C18 N1 C182 N2 -167.31(16) no
C182 N1 C18 C17 115.24(19) no
C12 N11 C19 C18 179.37(17) no
C19 N11 C12 C13 -.3(3) no
C12 N11 C19 C110 -2.2(2) no
C6 C1 C7 O71 -.7(2) no
C7 C1 C2 C3 177.93(14) no
C2 C1 C7 O72 -2.1(2) no
C2 C1 C6 C5 1.9(2) no
C6 C1 C2 O2 179.85(15) no
C6 C1 C2 C3 -2.1(2) no
C2 C1 C7 O71 179.20(16) no
C7 C1 C6 C5 -178.16(15) no
C7 C1 C2 O2 -.1(2) no
C6 C1 C7 O72 177.93(15) no
O2 C2 C3 N3 -1.9(2) no
O2 C2 C3 C4 178.25(16) no
C1 C2 C3 N3 -179.79(14) no
C1 C2 C3 C4 .3(2) no
C2 C3 C4 C5 1.7(2) no
N3 C3 C4 C5 -178.18(14) no
C3 C4 C5 N5 175.75(15) no
C3 C4 C5 C6 -2.1(2) no
N5 C5 C6 C1 -177.51(15) no
C4 C5 C6 C1 .3(2) no
N11 C12 C13 C14 2.4(3) no
C12 C13 C14 C110 -1.7(3) no
C13 C14 C110 C15 177.82(19) no
C13 C14 C110 C19 -.8(3) no
C16 C15 C110 C14 -177.5(2) no
C110 C15 C16 C17 -2.7(3) no
C16 C15 C110 C19 1.1(3) no
C15 C16 C17 C18 .9(3) no
C16 C17 C18 N1 -179.06(17) no
C16 C17 C18 C19 2.6(3) no
C17 C18 C19 N11 174.15(16) no
C17 C18 C19 C110 -4.2(2) no
N1 C18 C19 C110 177.40(16) no
N1 C18 C19 N11 -4.2(2) no
N11 C19 C110 C15 -175.94(17) no
C18 C19 C110 C15 2.5(3) no
N11 C19 C110 C14 2.7(2) no
C18 C19 C110 C14 -178.88(17) no
